data_7154815
loop_
_publ_author_name
'Simlandy, Amit K.'
'Mukherjee, Santanu'

_publ_section_title
;
 Catalytic asymmetric formal \g-allylation of deconjugated butenolides.
;
_journal_issue 24
_journal_name_full 'Organic &amp; biomolecular chemistry'
_journal_page_first 5659
_journal_page_last 5664
_journal_paper_doi 10.1039/c5ob02362a
_journal_volume 14
_journal_year 2016
_chemical_absolute_configuration ad
_chemical_formula_moiety 'C15 H16 N4 O4 S'
_chemical_formula_sum 'C15 H16 N4 O4 S'
_chemical_formula_weight 348.38
_chemical_name_systematic aks_i_282_01
_space_group_crystal_system orthorhombic
_space_group_IT_number 19
_space_group_name_Hall 'P 2ac 2ab'
_space_group_name_H-M_alt 'P 21 21 21'
_symmetry_space_group_name_Hall 'P 2ac 2ab'
_symmetry_space_group_name_H-M 'P 21 21 21'
_atom_sites_solution_hydrogens geom
_atom_sites_solution_primary direct
_atom_sites_solution_secondary difmap
_audit_creation_date 2014-11-10
_audit_creation_method
;
Olex2 1.2
(compiled 2014.09.19 svn.r3010 for OlexSys, GUI svn.r4874)
;
_audit_update_record
;
2015-06-20 deposited with the CCDC.
2015-11-30 downloaded from the CCDC.
;
_cell_angle_alpha 90.00
_cell_angle_beta 90.00
_cell_angle_gamma 90.00
_cell_formula_units_Z 4
_cell_length_a 5.8334(5)
_cell_length_b 10.9763(9)
_cell_length_c 24.922(2)
_cell_measurement_reflns_used 9950
_cell_measurement_temperature 100
_cell_volume 1595.7(2)
_computing_cell_refinement 'SAINT v8.34A (Bruker, 2013)'
_computing_data_reduction 'SAINT v8.34A (Bruker, 2013)'
_computing_molecular_graphics 'Olex2 (Dolomanov et al., 2009)'
_computing_publication_material 'Olex2 (Dolomanov et al., 2009)'
_computing_structure_refinement 'XL (Sheldrick, 2008)'
_computing_structure_solution 'SHELXS-97 (Sheldrick, 2008)'
_diffrn_ambient_temperature 100
_diffrn_measured_fraction_theta_full 0.996
_diffrn_measured_fraction_theta_max 0.996
_diffrn_measurement_device_type 'Bruker APEX-II CCD'
_diffrn_measurement_method '\f and \w scans'
_diffrn_radiation_monochromator graphite
_diffrn_radiation_type MoK\a
_diffrn_radiation_wavelength 0.71073
_diffrn_reflns_av_R_equivalents 0.0688
_diffrn_reflns_av_unetI/netI 0.0481
_diffrn_reflns_limit_h_max 6
_diffrn_reflns_limit_h_min -6
_diffrn_reflns_limit_k_max 13
_diffrn_reflns_limit_k_min -13
_diffrn_reflns_limit_l_max 29
_diffrn_reflns_limit_l_min -29
_diffrn_reflns_number 25586
_diffrn_reflns_theta_full 24.99
_diffrn_reflns_theta_max 24.99
_diffrn_reflns_theta_min 3.08
_diffrn_source 'fine-focus sealed tube'
_diffrn_standards_number 0
_exptl_absorpt_coefficient_mu 0.231
_exptl_absorpt_correction_T_max 0.7456
_exptl_absorpt_correction_T_min 0.4834
_exptl_absorpt_correction_type multi-scan
_exptl_absorpt_process_details
;
SADABS-2012/1 (Bruker,2012) was used for absorption correction.
wR2(int) was 0.1045 before and 0.0793 after correction.
The Ratio of minimum to maximum transmission is 0.6483.
The \l/2 correction factor is 0.0015.
;
_exptl_crystal_colour 'clear light colourless'
_exptl_crystal_colour_lustre clear
_exptl_crystal_colour_modifier light
_exptl_crystal_colour_primary colourless
_exptl_crystal_density_diffrn 1.450
_exptl_crystal_density_method 'not measured'
_exptl_crystal_description block
_exptl_crystal_F_000 728
_exptl_crystal_size_max 0.26
_exptl_crystal_size_mid 0.25
_exptl_crystal_size_min 0.24
_refine_diff_density_max 0.270
_refine_diff_density_min -0.407
_refine_diff_density_rms 0.057
_refine_ls_abs_structure_details 'Flack H D (1983), Acta Cryst. A39, 876-881'
_refine_ls_abs_structure_Flack 0.00(12)
_refine_ls_extinction_method none
_refine_ls_goodness_of_fit_ref 1.081
_refine_ls_hydrogen_treatment refall
_refine_ls_matrix_type full
_refine_ls_number_parameters 282
_refine_ls_number_reflns 2756
_refine_ls_number_restraints 0
_refine_ls_restrained_S_all 1.081
_refine_ls_R_factor_all 0.0600
_refine_ls_R_factor_gt 0.0448
_refine_ls_shift/su_max 0.000
_refine_ls_shift/su_mean 0.000
_refine_ls_structure_factor_coef Fsqd
_refine_ls_weighting_details 'calc w=1/[\s^2^(Fo^2^)+(0.0000P)^2^+1.5909P] where P=(Fo^2^+2Fc^2^)/3'
_refine_ls_weighting_scheme calc
_refine_ls_wR_factor_gt 0.0726
_refine_ls_wR_factor_ref 0.0754
_reflns_number_gt 2355
_reflns_number_total 2756
_reflns_threshold_expression >2sigma(I)
_cod_data_source_file c5ob02362a3.cif
_cod_data_source_block 3ba
_cod_depositor_comments 'Adding full bibliography for 7154815--7154816.cif.'
_cod_database_code 7154815
_olex2_refinement_description
;
;
_olex2_submission_special_instructions 'No special instructions were received'

loop_
_space_group_symop_id
_space_group_symop_operation_xyz
1 'x, y, z'
2 '-x+1/2, -y, z+1/2'
3 '-x, y+1/2, -z+1/2'
4 'x+1/2, -y+1/2, -z'

loop_
_atom_site_label
_atom_site_type_symbol
_atom_site_fract_x
_atom_site_fract_y
_atom_site_fract_z
_atom_site_U_iso_or_equiv
_atom_site_adp_type
_atom_site_occupancy
_atom_site_calc_flag
C15 C 0.5956(7) -0.7086(3) -0.28725(15) 0.0318(10) Uani 1 d
H8A H 0.017(5) -0.802(2) -0.1338(10) 0.010(7) Uiso 1 d
H6 H 0.434(5) -1.038(2) 0.1041(11) 0.014(8) Uiso 1 d
H4 H -0.005(6) -1.307(3) 0.0800(11) 0.028(8) Uiso 1 d
H12 H 0.378(5) -0.498(3) -0.1553(11) 0.024(8) Uiso 1 d
H3 H -0.236(5) -1.181(3) 0.0288(11) 0.019(8) Uiso 1 d
H8B H 0.226(5) -0.820(2) -0.0952(12) 0.022(8) Uiso 1 d
H15A H 0.678(6) -0.740(3) -0.3170(14) 0.041(11) Uiso 1 d
H5 H 0.325(5) -1.233(3) 0.1200(12) 0.025(8) Uiso 1 d
H1 H 0.221(5) -0.910(3) 0.0483(11) 0.022(8) Uiso 1 d
H9A H 0.398(5) -0.932(3) -0.1613(11) 0.021(9) Uiso 1 d
H11 H 0.603(5) -0.701(3) -0.1525(11) 0.016(8) Uiso 1 d
H15B H 0.465(5) -0.664(2) -0.2999(10) 0.012(8) Uiso 1 d
H14A H 0.417(5) -0.867(3) -0.2749(12) 0.022(9) Uiso 1 d
H15C H 0.712(7) -0.649(3) -0.2657(14) 0.048(11) Uiso 1 d
H14B H 0.629(6) -0.858(3) -0.2369(12) 0.029(9) Uiso 1 d
H9B H 0.178(6) -0.935(3) -0.1989(12) 0.034(9) Uiso 1 d
S1 S -0.01335(16) -0.98263(6) -0.10158(3) 0.0232(2) Uani 1 d
O4 O 0.0055(5) -0.51901(19) -0.21588(8) 0.0352(5) Uani 1 d
O1 O -0.1759(4) -1.02439(18) -0.14046(8) 0.0332(6) Uani 1 d
O3 O 0.1540(4) -0.70660(17) -0.22509(8) 0.0256(5) Uani 1 d
N1 N -0.1622(5) -0.94940(18) 0.00446(9) 0.0190(6) Uani 1 d
N2 N -0.3136(5) -0.8779(2) 0.03092(10) 0.0233(6) Uani 1 d
C1 C 0.1811(6) -0.9887(3) 0.05670(12) 0.0238(7) Uani 1 d
O2 O 0.1482(4) -1.06527(19) -0.07901(8) 0.0350(6) Uani 1 d
C2 C -0.0164(6) -1.0331(2) 0.03466(10) 0.0182(7) Uani 1 d
C5 C 0.2452(6) -1.1832(3) 0.09668(13) 0.0251(8) Uani 1 d
C8 C 0.1276(7) -0.8517(3) -0.12608(13) 0.0236(8) Uani 1 d
C12 C 0.3571(6) -0.5761(3) -0.17122(12) 0.0243(8) Uani 1 d
C11 C 0.4706(7) -0.6798(3) -0.17073(12) 0.0233(8) Uani 1 d
N3 N -0.4146(4) -0.8111(2) -0.00514(10) 0.0243(7) Uani 1 d
C3 C -0.0909(6) -1.1509(3) 0.04259(13) 0.0232(8) Uani 1 d
C9 C 0.2712(6) -0.8849(3) -0.17468(13) 0.0228(8) Uani 1 d
N4 N -0.3321(5) -0.8373(2) -0.05496(10) 0.0220(6) Uani 1 d
C13 C 0.1553(6) -0.5907(3) -0.20544(12) 0.0258(8) Uani 1 d
C4 C 0.0449(6) -1.2270(3) 0.07427(12) 0.0244(8) Uani 1 d
C14 C 0.5011(8) -0.8119(3) -0.25330(13) 0.0297(8) Uani 1 d
C6 C 0.3140(6) -1.0649(3) 0.08769(13) 0.0249(8) Uani 1 d
C10 C 0.3557(6) -0.7719(3) -0.20547(12) 0.0214(7) Uani 1 d
C7 C -0.1763(6) -0.9217(2) -0.04763(11) 0.0181(7) Uani 1 d

loop_
_atom_site_aniso_label
_atom_site_aniso_U_11
_atom_site_aniso_U_22
_atom_site_aniso_U_33
_atom_site_aniso_U_23
_atom_site_aniso_U_13
_atom_site_aniso_U_12
C15 0.037(3) 0.032(2) 0.027(2) 0.0020(17) 0.0052(19) -0.0013(19)
S1 0.0367(5) 0.0111(3) 0.0220(4) 0.0012(3) 0.0033(4) 0.0018(4)
O4 0.0414(15) 0.0262(11) 0.0381(12) 0.0029(10) -0.0016(13) 0.0098(15)
O1 0.0478(16) 0.0271(11) 0.0247(12) -0.0067(10) 0.0001(11) -0.0157(12)
O3 0.0294(14) 0.0187(11) 0.0286(12) -0.0005(9) -0.0055(11) 0.0001(11)
N1 0.0239(16) 0.0122(12) 0.0209(14) -0.0010(10) 0.0024(13) 0.0017(12)
N2 0.0236(17) 0.0154(12) 0.0310(15) 0.0017(11) 0.0056(14) -0.0007(13)
C1 0.031(2) 0.0126(15) 0.0281(17) 0.0032(14) 0.0028(16) -0.0015(16)
O2 0.0477(16) 0.0255(11) 0.0319(13) 0.0076(10) 0.0114(12) 0.0189(12)
C2 0.023(2) 0.0140(13) 0.0171(14) 0.0013(11) 0.0035(16) 0.0029(16)
C5 0.034(2) 0.0190(16) 0.0219(18) 0.0056(14) 0.0013(16) 0.0045(15)
C8 0.031(2) 0.0139(16) 0.0257(18) 0.0012(13) 0.0023(17) 0.0030(17)
C12 0.032(2) 0.0180(16) 0.0229(17) 0.0020(14) 0.0033(16) -0.0058(16)
C11 0.028(2) 0.0233(16) 0.0182(16) 0.0048(13) 0.0005(17) 0.0002(17)
N3 0.0242(18) 0.0151(12) 0.0334(15) 0.0047(12) -0.0008(13) -0.0012(11)
C3 0.028(2) 0.0156(15) 0.0259(18) -0.0015(13) -0.0005(15) -0.0015(14)
C9 0.029(2) 0.0162(15) 0.0236(18) -0.0020(14) 0.0005(16) 0.0003(16)
N4 0.0264(16) 0.0133(12) 0.0262(15) 0.0016(10) -0.0006(13) -0.0003(12)
C13 0.030(2) 0.0206(17) 0.0273(18) 0.0040(14) 0.0035(17) 0.0007(17)
C4 0.031(2) 0.0113(15) 0.0306(18) 0.0008(12) 0.0014(17) -0.0025(16)
C14 0.040(2) 0.0246(15) 0.0251(17) -0.0035(14) 0.0021(19) 0.002(2)
C6 0.024(2) 0.0212(16) 0.0298(19) -0.0016(14) -0.0079(17) 0.0003(16)
C10 0.024(2) 0.0175(15) 0.0228(17) 0.0018(13) -0.0008(16) 0.0051(15)
C7 0.019(2) 0.0106(13) 0.0244(17) 0.0014(12) 0.0025(15) -0.0013(14)

loop_
_atom_type_symbol
_atom_type_description
_atom_type_scat_dispersion_real
_atom_type_scat_dispersion_imag
_atom_type_scat_source
C C 0.0033 0.0016 'International Tables Vol C Tables 4.2.6.8 and 6.1.1.4'
H H 0.0000 0.0000 'International Tables Vol C Tables 4.2.6.8 and 6.1.1.4'
N N 0.0061 0.0033 'International Tables Vol C Tables 4.2.6.8 and 6.1.1.4'
O O 0.0106 0.0060 'International Tables Vol C Tables 4.2.6.8 and 6.1.1.4'
S S 0.1246 0.1234 'International Tables Vol C Tables 4.2.6.8 and 6.1.1.4'

loop_
_geom_angle_atom_site_label_1
_geom_angle_atom_site_label_2
_geom_angle_atom_site_label_3
_geom_angle
O1 S1 C8 109.60(15)
O1 S1 C7 106.17(14)
O2 S1 O1 120.13(13)
O2 S1 C8 110.30(17)
O2 S1 C7 107.14(13)
C8 S1 C7 101.81(14)
C13 O3 C10 109.5(2)
N2 N1 C2 119.6(2)
C7 N1 N2 107.6(2)
C7 N1 C2 132.8(2)
N3 N2 N1 106.6(2)
C2 C1 C6 118.9(3)
C1 C2 N1 118.3(2)
C1 C2 C3 122.9(3)
C3 C2 N1 118.7(3)
C6 C5 C4 120.6(3)
C9 C8 S1 109.8(2)
C11 C12 C13 108.4(3)
C12 C11 C10 110.8(3)
N2 N3 N4 110.5(2)
C2 C3 C4 117.6(3)
C8 C9 C10 112.4(2)
C7 N4 N3 105.5(2)
O4 C13 O3 121.9(3)
O4 C13 C12 129.7(3)
O3 C13 C12 108.4(3)
C5 C4 C3 120.0(3)
C15 C14 C10 115.0(3)
C5 C6 C1 120.0(3)
O3 C10 C11 102.9(2)
O3 C10 C9 107.7(3)
O3 C10 C14 109.0(3)
C11 C10 C9 113.6(3)
C11 C10 C14 113.5(3)
C14 C10 C9 109.6(2)
N1 C7 S1 128.1(2)
N4 C7 S1 122.1(2)
N4 C7 N1 109.8(3)

loop_
_geom_bond_atom_site_label_1
_geom_bond_atom_site_label_2
_geom_bond_distance
C15 C14 1.518(5)
S1 O1 1.431(2)
S1 O2 1.424(2)
S1 C8 1.765(3)
S1 C7 1.777(3)
O4 C13 1.204(4)
O3 C13 1.363(4)
O3 C10 1.462(4)
N1 N2 1.353(3)
N1 C2 1.460(4)
N1 C7 1.336(3)
N2 N3 1.301(3)
C1 C2 1.366(5)
C1 C6 1.378(4)
C2 C3 1.379(4)
C5 C4 1.381(5)
C5 C6 1.377(4)
C8 C9 1.517(4)
C12 C11 1.317(5)
C12 C13 1.463(5)
C11 C10 1.491(4)
N3 N4 1.362(3)
C3 C4 1.396(4)
C9 C10 1.539(4)
N4 C7 1.311(4)
C14 C10 1.527(5)
